data_4071652
loop_
_publ_author_name
'Zhang, Jing'
'Gandelman, Mark'
'Shimon, Linda J. W.'
'Milstein, David'

_publ_section_title
;
 Stable Carbene and Diazoalkane Complexes of the Same Complex System.
 Synthesis, Structure, and Reactivity of PNP&#x2212;Ru(II) Fluorenylidene
 and Diazofluorene Complexes
;
_journal_issue 14
_journal_name_full Organometallics
_journal_page_first 3526
_journal_paper_doi 10.1021/om800294v
_journal_volume 27
_journal_year 2008
_chemical_formula_moiety 'C36 H51 Cl2 N P2 Ru, C4 H10 O'
_chemical_formula_sum 'C40 H61 Cl2 N O P2 Ru'
_chemical_formula_weight 805.81
_chemical_name_systematic
; 
 ? 
;
_space_group_IT_number 2
_symmetry_cell_setting triclinic
_symmetry_space_group_name_Hall '-P 1'
_symmetry_space_group_name_H-M 'P -1'
_atom_sites_solution_hydrogens geom
_atom_sites_solution_primary direct
_atom_sites_solution_secondary difmap
_audit_creation_method SHELXL-97
_cell_angle_alpha 85.74(5)
_cell_angle_beta 81.89(3)
_cell_angle_gamma 83.86(5)
_cell_formula_units_Z 2
_cell_length_a 12.274(3)
_cell_length_b 12.697(3)
_cell_length_c 13.241(4)
_cell_measurement_reflns_used 36965
_cell_measurement_temperature 120(2)
_cell_measurement_theta_max 23.26
_cell_measurement_theta_min 1.02
_cell_volume 2027.5(10)
_computing_cell_refinement HKL
_computing_data_collection 'Collect package (BrukerNonius)'
_computing_data_reduction HKL
_computing_structure_refinement 'SHELXL-97 (Sheldrick, 1997)'
_computing_structure_solution 'SHELXS-97 (Sheldrick, 1990)'
_diffrn_ambient_temperature 120(2)
_diffrn_measured_fraction_theta_full 0.951
_diffrn_measured_fraction_theta_max 0.951
_diffrn_measurement_device_type 'Nonius KappaCCD'
_diffrn_measurement_method 'phi and omega scans'
_diffrn_radiation_monochromator graphite
_diffrn_radiation_source 'fine-focus sealed tube'
_diffrn_radiation_type MoK\a
_diffrn_radiation_wavelength 0.71073
_diffrn_reflns_av_R_equivalents 0.1280
_diffrn_reflns_av_sigmaI/netI 0.0850
_diffrn_reflns_limit_h_max 12
_diffrn_reflns_limit_h_min -11
_diffrn_reflns_limit_k_max 12
_diffrn_reflns_limit_k_min -12
_diffrn_reflns_limit_l_max 13
_diffrn_reflns_limit_l_min 0
_diffrn_reflns_number 55582
_diffrn_reflns_theta_full 20.81
_diffrn_reflns_theta_max 20.81
_diffrn_reflns_theta_min 2.83
_exptl_absorpt_coefficient_mu 0.628
_exptl_absorpt_correction_T_max 0.9875
_exptl_absorpt_correction_T_min 0.9399
_exptl_absorpt_correction_type empirical
_exptl_absorpt_process_details 'SHELXL-97 (Sheldrick, 1997)'
_exptl_crystal_colour orange
_exptl_crystal_density_diffrn 1.320
_exptl_crystal_density_method 'not measured'
_exptl_crystal_description plate
_exptl_crystal_F_000 848
_exptl_crystal_size_max 0.10
_exptl_crystal_size_mid 0.05
_exptl_crystal_size_min 0.02
_refine_diff_density_max 1.595
_refine_diff_density_min -0.622
_refine_diff_density_rms 0.113
_refine_ls_extinction_method none
_refine_ls_goodness_of_fit_ref 1.096
_refine_ls_hydrogen_treatment constr
_refine_ls_matrix_type full
_refine_ls_number_parameters 398
_refine_ls_number_reflns 4052
_refine_ls_number_restraints 0
_refine_ls_restrained_S_all 1.096
_refine_ls_R_factor_all 0.0979
_refine_ls_R_factor_gt 0.0761
_refine_ls_shift/su_max 0.001
_refine_ls_shift/su_mean 0.000
_refine_ls_structure_factor_coef Fsqd
_refine_ls_weighting_details 'calc w=1/[\s^2^(Fo^2^)+(0.0271P)^2^+22.7086P] where P=(Fo^2^+2Fc^2^)/3'
_refine_ls_weighting_scheme calc
_refine_ls_wR_factor_gt 0.1476
_refine_ls_wR_factor_ref 0.1554
_reflns_number_gt 3285
_reflns_number_total 4052
_reflns_threshold_expression >2sigma(I)
_cod_data_source_file om800294v-file001.cif
_cod_data_source_block m342a
_cod_depositor_comments
;
The following automatic conversions were performed:

'_symmetry_cell_setting' value 'Triclinic' changed to 'triclinic'
according to /home/saulius/struct/CIF-dictionaries/cif_core.dic
dictionary named 'cif_core.dic' version 2.4.1 from 2010-06-29.

Automatic conversion script
Id: cif_fix_values 1715 2011-07-08 13:25:40Z adriana 
;
_cod_original_sg_symbol_H-M P-1
_cod_database_code 4071652

loop_
_symmetry_equiv_pos_as_xyz
'x, y, z'
'-x, -y, -z'

loop_
_atom_site_label
_atom_site_type_symbol
_atom_site_fract_x
_atom_site_fract_y
_atom_site_fract_z
_atom_site_U_iso_or_equiv
_atom_site_adp_type
_atom_site_occupancy
_atom_site_symmetry_multiplicity
_atom_site_calc_flag
_atom_site_refinement_flags
Ru1 Ru 0.42403(6) 0.27213(7) 0.30536(6) 0.0130(3) Uani 1 1 d .
Cl1 Cl 0.33652(19) 0.4426(2) 0.35722(18) 0.0203(6) Uani 1 1 d .
Cl2 Cl 0.52481(19) 0.09940(19) 0.28371(17) 0.0184(6) Uani 1 1 d .
P1 P 0.2713(2) 0.1851(2) 0.40561(19) 0.0173(7) Uani 1 1 d .
P2 P 0.5997(2) 0.3519(2) 0.27246(18) 0.0152(6) Uani 1 1 d .
N1 N 0.4761(6) 0.2560(6) 0.4578(5) 0.016(2) Uani 1 1 d .
C1 C 0.4390(7) 0.1802(8) 0.5275(7) 0.017(2) Uani 1 1 d .
C2 C 0.4724(8) 0.1670(8) 0.6243(7) 0.020(3) Uani 1 1 d .
H2 H 0.4473 0.1119 0.6716 0.024 Uiso 1 1 calc R
C3 C 0.5421(8) 0.2348(8) 0.6501(7) 0.021(3) Uani 1 1 d .
H3 H 0.5646 0.2280 0.7162 0.026 Uiso 1 1 calc R
C4 C 0.5802(8) 0.3142(8) 0.5787(7) 0.016(2) Uani 1 1 d .
H4 H 0.6285 0.3617 0.5959 0.020 Uiso 1 1 calc R
C5 C 0.5462(7) 0.3223(8) 0.4823(7) 0.014(2) Uani 1 1 d .
C15 C 0.3594(8) 0.1104(8) 0.4955(7) 0.023(3) Uani 1 1 d .
H15A H 0.3119 0.0837 0.5567 0.028 Uiso 1 1 calc R
H15B H 0.4014 0.0485 0.4620 0.028 Uiso 1 1 calc R
C20 C 0.2026(8) 0.0783(8) 0.3491(7) 0.020(2) Uani 1 1 d .
C16 C 0.1607(8) 0.2594(9) 0.5003(7) 0.024(3) Uani 1 1 d .
C23 C 0.2809(8) 0.0346(9) 0.2577(7) 0.024(3) Uiso 1 1 d .
H23A H 0.3499 0.0023 0.2808 0.037 Uiso 1 1 calc R
H23B H 0.2969 0.0926 0.2065 0.037 Uiso 1 1 calc R
H23C H 0.2458 -0.0190 0.2275 0.037 Uiso 1 1 calc R
C22 C 0.0941(8) 0.1266(9) 0.3098(8) 0.030(3) Uani 1 1 d .
H22A H 0.1083 0.1903 0.2653 0.045 Uiso 1 1 calc R
H22B H 0.0386 0.1458 0.3680 0.045 Uiso 1 1 calc R
H22C H 0.0665 0.0745 0.2712 0.045 Uiso 1 1 calc R
C21 C 0.1799(9) -0.0185(9) 0.4250(8) 0.032(3) Uani 1 1 d .
H21A H 0.1502 -0.0724 0.3902 0.047 Uiso 1 1 calc R
H21B H 0.1262 0.0043 0.4831 0.047 Uiso 1 1 calc R
H21C H 0.2491 -0.0485 0.4494 0.047 Uiso 1 1 calc R
C17 C 0.2176(8) 0.3143(9) 0.5755(7) 0.026(3) Uani 1 1 d .
H17A H 0.1626 0.3616 0.6158 0.038 Uiso 1 1 calc R
H17B H 0.2745 0.3558 0.5372 0.038 Uiso 1 1 calc R
H17C H 0.2519 0.2605 0.6213 0.038 Uiso 1 1 calc R
C19 C 0.0869(8) 0.3449(9) 0.4456(8) 0.030(3) Uani 1 1 d .
H19A H 0.0594 0.3139 0.3897 0.045 Uiso 1 1 calc R
H19B H 0.1302 0.4036 0.4181 0.045 Uiso 1 1 calc R
H19C H 0.0242 0.3716 0.4944 0.045 Uiso 1 1 calc R
C18 C 0.0863(9) 0.1829(10) 0.5655(8) 0.038(3) Uani 1 1 d .
H18A H 0.1324 0.1231 0.5936 0.058 Uiso 1 1 calc R
H18B H 0.0373 0.1565 0.5229 0.058 Uiso 1 1 calc R
H18C H 0.0418 0.2205 0.6217 0.058 Uiso 1 1 calc R
C6 C 0.5863(8) 0.4050(8) 0.4024(7) 0.016(2) Uani 1 1 d .
H6A H 0.6590 0.4243 0.4154 0.019 Uiso 1 1 calc R
H6B H 0.5335 0.4696 0.4059 0.019 Uiso 1 1 calc R
C11 C 0.6160(8) 0.4745(8) 0.1793(7) 0.021(3) Uani 1 1 d .
C7 C 0.7421(8) 0.2722(8) 0.2699(7) 0.020(3) Uani 1 1 d .
C14 C 0.4998(7) 0.5223(8) 0.1587(7) 0.021(2) Uiso 1 1 d .
H14A H 0.4572 0.5466 0.2224 0.031 Uiso 1 1 calc R
H14B H 0.4618 0.4682 0.1324 0.031 Uiso 1 1 calc R
H14C H 0.5065 0.5825 0.1081 0.031 Uiso 1 1 calc R
C13 C 0.6803(8) 0.4404(9) 0.0754(7) 0.026(3) Uani 1 1 d .
H13A H 0.6804 0.5015 0.0256 0.039 Uiso 1 1 calc R
H13B H 0.6444 0.3839 0.0506 0.039 Uiso 1 1 calc R
H13C H 0.7566 0.4144 0.0844 0.039 Uiso 1 1 calc R
C12 C 0.6725(8) 0.5611(9) 0.2195(8) 0.027(3) Uani 1 1 d .
H12A H 0.6773 0.6212 0.1687 0.040 Uiso 1 1 calc R
H12B H 0.7471 0.5329 0.2324 0.040 Uiso 1 1 calc R
H12C H 0.6295 0.5849 0.2833 0.040 Uiso 1 1 calc R
C8 C 0.7727(8) 0.2012(8) 0.1775(7) 0.023(3) Uani 1 1 d .
H8A H 0.7621 0.2438 0.1143 0.034 Uiso 1 1 calc R
H8B H 0.7252 0.1430 0.1857 0.034 Uiso 1 1 calc R
H8C H 0.8503 0.1720 0.1744 0.034 Uiso 1 1 calc R
C10 C 0.8347(8) 0.3452(9) 0.2696(8) 0.027(3) Uani 1 1 d .
H10A H 0.9043 0.3019 0.2778 0.040 Uiso 1 1 calc R
H10B H 0.8154 0.3923 0.3262 0.040 Uiso 1 1 calc R
H10C H 0.8433 0.3878 0.2047 0.040 Uiso 1 1 calc R
C9 C 0.7452(8) 0.1965(8) 0.3672(7) 0.020(3) Uani 1 1 d .
H9A H 0.8131 0.1479 0.3597 0.030 Uiso 1 1 calc R
H9B H 0.6808 0.1555 0.3765 0.030 Uiso 1 1 calc R
H9C H 0.7435 0.2382 0.4268 0.030 Uiso 1 1 calc R
C24 C 0.3758(7) 0.2815(8) 0.1716(7) 0.014(2) Uiso 1 1 d .
C36 C 0.4303(8) 0.2275(8) 0.0785(7) 0.022(3) Uani 1 1 d .
C35 C 0.5395(8) 0.1809(9) 0.0534(8) 0.029(3) Uani 1 1 d .
H35 H 0.5941 0.1886 0.0959 0.035 Uiso 1 1 calc R
C34 C 0.5669(9) 0.1240(8) -0.0329(7) 0.021(3) Uani 1 1 d .
H34 H 0.6404 0.0922 -0.0491 0.026 Uiso 1 1 calc R
C33 C 0.4887(9) 0.1126(8) -0.0962(7) 0.025(3) Uani 1 1 d .
H33 H 0.5087 0.0713 -0.1540 0.030 Uiso 1 1 calc R
C32 C 0.3818(9) 0.1607(9) -0.0762(8) 0.029(3) Uani 1 1 d .
H32 H 0.3286 0.1533 -0.1202 0.035 Uiso 1 1 calc R
C31 C 0.3541(8) 0.2198(8) 0.0090(7) 0.018(2) Uani 1 1 d .
C30 C 0.2513(8) 0.2824(8) 0.0470(7) 0.017(2) Uani 1 1 d .
C29 C 0.1538(9) 0.3083(9) 0.0051(8) 0.030(3) Uani 1 1 d .
H29 H 0.1434 0.2789 -0.0564 0.036 Uiso 1 1 calc R
C28 C 0.0721(9) 0.3773(10) 0.0537(8) 0.032(3) Uani 1 1 d .
H28 H 0.0047 0.3936 0.0258 0.038 Uiso 1 1 calc R
C27 C 0.0856(8) 0.4235(9) 0.1421(8) 0.029(3) Uani 1 1 d .
H27 H 0.0303 0.4744 0.1719 0.035 Uiso 1 1 calc R
C26 C 0.1816(8) 0.3942(8) 0.1868(8) 0.024(3) Uani 1 1 d .
H26 H 0.1900 0.4220 0.2496 0.029 Uiso 1 1 calc R
C25 C 0.2645(8) 0.3246(8) 0.1398(7) 0.022(3) Uani 1 1 d .
C38 C 0.0287(19) 0.878(2) 0.1013(18) 0.139(8) Uiso 1 1 d .
H38A H 0.0261 0.8398 0.0390 0.167 Uiso 1 1 calc R
H38B H 0.0805 0.9329 0.0846 0.167 Uiso 1 1 calc R
C37 C -0.0850(16) 0.9258(17) 0.1427(15) 0.115(7) Uiso 1 1 d .
H37A H -0.1330 0.8692 0.1651 0.172 Uiso 1 1 calc R
H37B H -0.1162 0.9719 0.0891 0.172 Uiso 1 1 calc R
H37C H -0.0798 0.9677 0.2008 0.172 Uiso 1 1 calc R
O1 O 0.0603(11) 0.8090(12) 0.1772(10) 0.115(4) Uiso 1 1 d .
C40 C 0.1953(14) 0.6879(15) 0.2405(12) 0.090(5) Uiso 1 1 d .
H40A H 0.2068 0.7435 0.2843 0.135 Uiso 1 1 calc R
H40B H 0.2646 0.6427 0.2248 0.135 Uiso 1 1 calc R
H40C H 0.1383 0.6448 0.2760 0.135 Uiso 1 1 calc R
C39 C 0.1609(14) 0.7351(15) 0.1487(13) 0.089(5) Uiso 1 1 d .
H39A H 0.1437 0.6799 0.1059 0.107 Uiso 1 1 calc R
H39B H 0.2201 0.7744 0.1095 0.107 Uiso 1 1 calc R

loop_
_atom_site_aniso_label
_atom_site_aniso_U_11
_atom_site_aniso_U_22
_atom_site_aniso_U_33
_atom_site_aniso_U_23
_atom_site_aniso_U_13
_atom_site_aniso_U_12
Ru1 0.0160(5) 0.0107(5) 0.0121(5) 0.0026(3) -0.0024(3) -0.0021(3)
Cl1 0.0202(14) 0.0165(16) 0.0240(14) -0.0017(11) -0.0035(11) 0.0010(11)
Cl2 0.0223(14) 0.0145(15) 0.0184(13) -0.0009(11) -0.0057(11) 0.0019(11)
P1 0.0170(14) 0.0198(17) 0.0148(14) 0.0019(12) -0.0009(12) -0.0041(12)
P2 0.0149(14) 0.0159(16) 0.0144(14) 0.0053(12) -0.0031(11) -0.0022(12)
N1 0.023(5) 0.017(5) 0.007(4) 0.003(4) -0.005(4) 0.001(4)
C1 0.017(6) 0.011(6) 0.018(6) 0.001(5) 0.001(5) 0.005(5)
C2 0.033(6) 0.010(6) 0.017(6) 0.003(5) -0.004(5) -0.006(5)
C3 0.036(6) 0.013(6) 0.015(6) 0.006(5) -0.010(5) 0.006(5)
C4 0.024(6) 0.013(6) 0.014(6) -0.005(5) -0.009(5) -0.005(5)
C5 0.015(5) 0.011(6) 0.016(6) 0.003(5) -0.004(4) -0.004(5)
C15 0.030(6) 0.020(7) 0.017(6) 0.008(5) 0.001(5) -0.002(5)
C20 0.019(6) 0.016(6) 0.025(6) 0.004(5) -0.001(5) -0.008(5)
C16 0.024(6) 0.032(7) 0.017(6) -0.012(5) 0.006(5) -0.010(5)
C22 0.030(6) 0.025(7) 0.037(7) 0.004(6) -0.013(5) -0.008(5)
C21 0.035(7) 0.027(7) 0.035(7) 0.008(6) -0.007(5) -0.019(6)
C17 0.036(6) 0.026(7) 0.017(6) -0.009(5) -0.001(5) -0.012(5)
C19 0.026(6) 0.034(8) 0.032(6) -0.018(6) -0.002(5) -0.001(6)
C18 0.041(7) 0.045(9) 0.024(6) -0.004(6) 0.014(6) -0.005(6)
C6 0.015(5) 0.012(6) 0.022(6) 0.003(5) -0.003(4) -0.007(4)
C11 0.023(6) 0.023(7) 0.016(6) 0.009(5) -0.007(5) 0.000(5)
C7 0.026(6) 0.021(7) 0.013(5) 0.002(5) -0.005(5) 0.000(5)
C13 0.032(6) 0.019(7) 0.023(6) 0.008(5) -0.001(5) -0.001(5)
C12 0.031(6) 0.027(7) 0.023(6) 0.007(5) -0.001(5) -0.015(5)
C8 0.017(6) 0.024(7) 0.024(6) 0.009(5) -0.002(5) 0.003(5)
C10 0.021(6) 0.038(8) 0.021(6) -0.001(5) -0.002(5) -0.007(5)
C9 0.016(5) 0.022(7) 0.023(6) 0.005(5) -0.012(5) 0.002(5)
C36 0.026(6) 0.025(7) 0.014(6) 0.010(5) -0.004(5) -0.005(5)
C35 0.015(6) 0.042(8) 0.026(7) 0.015(6) 0.000(5) 0.000(5)
C34 0.035(6) 0.020(7) 0.008(6) 0.001(5) 0.002(5) -0.003(5)
C33 0.040(7) 0.019(7) 0.014(6) 0.003(5) -0.004(5) 0.004(6)
C32 0.035(7) 0.033(8) 0.023(7) 0.006(6) -0.017(5) -0.005(6)
C31 0.026(6) 0.012(6) 0.016(6) 0.005(5) -0.002(5) -0.005(5)
C30 0.021(6) 0.013(6) 0.017(6) 0.003(5) -0.005(5) -0.006(5)
C29 0.032(7) 0.038(8) 0.023(6) -0.003(6) -0.014(6) -0.003(6)
C28 0.018(6) 0.038(8) 0.042(7) 0.008(6) -0.013(6) -0.005(6)
C27 0.021(6) 0.031(8) 0.036(7) -0.005(6) -0.006(5) 0.005(5)
C26 0.030(7) 0.019(7) 0.024(6) 0.000(5) -0.007(5) 0.001(5)
C25 0.026(6) 0.023(7) 0.016(6) 0.007(5) -0.002(5) -0.011(5)

loop_
_atom_type_symbol
_atom_type_description
_atom_type_scat_dispersion_real
_atom_type_scat_dispersion_imag
_atom_type_scat_source
C C 0.0033 0.0016 'International Tables Vol C Tables 4.2.6.8 and 6.1.1.4'
H H 0.0000 0.0000 'International Tables Vol C Tables 4.2.6.8 and 6.1.1.4'
N N 0.0061 0.0033 'International Tables Vol C Tables 4.2.6.8 and 6.1.1.4'
P P 0.1023 0.0942 'International Tables Vol C Tables 4.2.6.8 and 6.1.1.4'
Cl Cl 0.1484 0.1585 'International Tables Vol C Tables 4.2.6.8 and 6.1.1.4'
Ru Ru -1.2594 0.8363 'International Tables Vol C Tables 4.2.6.8 and 6.1.1.4'
O O 0.0106 0.0060 'International Tables Vol C Tables 4.2.6.8 and 6.1.1.4'

loop_
_geom_angle_atom_site_label_1
_geom_angle_atom_site_label_2
_geom_angle_atom_site_label_3
_geom_angle
C24 Ru1 N1 177.9(4)
C24 Ru1 Cl1 96.7(3)
N1 Ru1 Cl1 84.6(2)
C24 Ru1 Cl2 94.0(3)
N1 Ru1 Cl2 84.7(2)
Cl1 Ru1 Cl2 169.29(8)
C24 Ru1 P2 102.9(3)
N1 Ru1 P2 78.7(2)
Cl1 Ru1 P2 87.91(9)
Cl2 Ru1 P2 89.17(9)
C24 Ru1 P1 99.8(3)
N1 Ru1 P1 78.5(2)
Cl1 Ru1 P1 89.98(9)
Cl2 Ru1 P1 88.73(9)
P2 Ru1 P1 157.23(9)
C15 P1 C20 104.7(5)
C15 P1 C16 100.7(5)
C20 P1 C16 108.0(4)
C15 P1 Ru1 94.5(3)
C20 P1 Ru1 121.0(3)
C16 P1 Ru1 122.5(3)
C6 P2 C7 99.4(4)
C6 P2 C11 104.6(5)
C7 P2 C11 107.8(4)
C6 P2 Ru1 94.5(3)
C7 P2 Ru1 123.9(3)
C11 P2 Ru1 120.6(3)
C1 N1 C5 119.7(8)
C1 N1 Ru1 120.6(7)
C5 N1 Ru1 119.7(6)
N1 C1 C2 121.7(9)
N1 C1 C15 116.8(8)
C2 C1 C15 121.5(9)
C3 C2 C1 118.8(9)
C3 C2 H2 120.6
C1 C2 H2 120.6
C2 C3 C4 119.9(9)
C2 C3 H3 120.1
C4 C3 H3 120.1
C5 C4 C3 119.0(10)
C5 C4 H4 120.5
C3 C4 H4 120.5
N1 C5 C4 120.9(8)
N1 C5 C6 118.1(8)
C4 C5 C6 121.0(9)
C1 C15 P1 110.9(7)
C1 C15 H15A 109.5
P1 C15 H15A 109.5
C1 C15 H15B 109.5
P1 C15 H15B 109.5
H15A C15 H15B 108.1
C23 C20 C22 107.8(8)
C23 C20 C21 106.0(9)
C22 C20 C21 110.1(8)
C23 C20 P1 108.9(7)
C22 C20 P1 110.5(7)
C21 C20 P1 113.3(7)
C18 C16 C17 106.3(8)
C18 C16 C19 108.7(8)
C17 C16 C19 108.1(9)
C18 C16 P1 111.7(8)
C17 C16 P1 109.5(7)
C19 C16 P1 112.2(6)
C20 C23 H23A 109.5
C20 C23 H23B 109.5
H23A C23 H23B 109.5
C20 C23 H23C 109.5
H23A C23 H23C 109.5
H23B C23 H23C 109.5
C20 C22 H22A 109.5
C20 C22 H22B 109.5
H22A C22 H22B 109.5
C20 C22 H22C 109.5
H22A C22 H22C 109.5
H22B C22 H22C 109.5
C20 C21 H21A 109.5
C20 C21 H21B 109.5
H21A C21 H21B 109.5
C20 C21 H21C 109.5
H21A C21 H21C 109.5
H21B C21 H21C 109.5
C16 C17 H17A 109.5
C16 C17 H17B 109.5
H17A C17 H17B 109.5
C16 C17 H17C 109.5
H17A C17 H17C 109.5
H17B C17 H17C 109.5
C16 C19 H19A 109.5
C16 C19 H19B 109.5
H19A C19 H19B 109.5
C16 C19 H19C 109.5
H19A C19 H19C 109.5
H19B C19 H19C 109.5
C16 C18 H18A 109.5
C16 C18 H18B 109.5
H18A C18 H18B 109.5
C16 C18 H18C 109.5
H18A C18 H18C 109.5
H18B C18 H18C 109.5
C5 C6 P2 109.8(7)
C5 C6 H6A 109.7
P2 C6 H6A 109.7
C5 C6 H6B 109.7
P2 C6 H6B 109.7
H6A C6 H6B 108.2
C12 C11 C14 107.9(8)
C12 C11 C13 109.8(8)
C14 C11 C13 107.0(8)
C12 C11 P2 113.9(6)
C14 C11 P2 108.2(6)
C13 C11 P2 109.7(7)
C10 C7 C8 108.4(8)
C10 C7 C9 106.3(7)
C8 C7 C9 106.3(8)
C10 C7 P2 111.6(7)
C8 C7 P2 113.6(6)
C9 C7 P2 110.3(6)
C11 C14 H14A 109.5
C11 C14 H14B 109.5
H14A C14 H14B 109.5
C11 C14 H14C 109.5
H14A C14 H14C 109.5
H14B C14 H14C 109.5
C11 C13 H13A 109.5
C11 C13 H13B 109.5
H13A C13 H13B 109.5
C11 C13 H13C 109.5
H13A C13 H13C 109.5
H13B C13 H13C 109.5
C11 C12 H12A 109.5
C11 C12 H12B 109.5
H12A C12 H12B 109.5
C11 C12 H12C 109.5
H12A C12 H12C 109.5
H12B C12 H12C 109.5
C7 C8 H8A 109.5
C7 C8 H8B 109.5
H8A C8 H8B 109.5
C7 C8 H8C 109.5
H8A C8 H8C 109.5
H8B C8 H8C 109.5
C7 C10 H10A 109.5
C7 C10 H10B 109.5
H10A C10 H10B 109.5
C7 C10 H10C 109.5
H10A C10 H10C 109.5
H10B C10 H10C 109.5
C7 C9 H9A 109.5
C7 C9 H9B 109.5
H9A C9 H9B 109.5
C7 C9 H9C 109.5
H9A C9 H9C 109.5
H9B C9 H9C 109.5
C36 C24 C25 101.7(8)
C36 C24 Ru1 127.8(7)
C25 C24 Ru1 129.4(7)
C35 C36 C31 117.8(9)
C35 C36 C24 130.8(9)
C31 C36 C24 111.3(8)
C34 C35 C36 119.9(10)
C34 C35 H35 120.1
C36 C35 H35 120.1
C35 C34 C33 120.9(10)
C35 C34 H34 119.6
C33 C34 H34 119.6
C34 C33 C32 120.9(10)
C34 C33 H33 119.5
C32 C33 H33 119.5
C31 C32 C33 118.7(10)
C31 C32 H32 120.7
C33 C32 H32 120.7
C32 C31 C36 121.7(9)
C32 C31 C30 131.1(9)
C36 C31 C30 107.2(9)
C29 C30 C25 119.8(10)
C29 C30 C31 131.3(9)
C25 C30 C31 108.8(8)
C28 C29 C30 119.2(10)
C28 C29 H29 120.4
C30 C29 H29 120.4
C29 C28 C27 121.9(9)
C29 C28 H28 119.1
C27 C28 H28 119.1
C28 C27 C26 119.0(10)
C28 C27 H27 120.5
C26 C27 H27 120.5
C25 C26 C27 120.1(10)
C25 C26 H26 120.0
C27 C26 H26 120.0
C26 C25 C30 119.9(9)
C26 C25 C24 130.3(9)
C30 C25 C24 109.8(9)
O1 C38 C37 105.0(18)
O1 C38 H38A 110.8
C37 C38 H38A 110.8
O1 C38 H38B 110.8
C37 C38 H38B 110.8
H38A C38 H38B 108.8
C38 C37 H37A 109.5
C38 C37 H37B 109.5
H37A C37 H37B 109.5
C38 C37 H37C 109.5
H37A C37 H37C 109.5
H37B C37 H37C 109.5
C38 O1 C39 115.6(15)
C39 C40 H40A 109.5
C39 C40 H40B 109.5
H40A C40 H40B 109.5
C39 C40 H40C 109.5
H40A C40 H40C 109.5
H40B C40 H40C 109.5
C40 C39 O1 107.2(14)
C40 C39 H39A 110.3
O1 C39 H39A 110.3
C40 C39 H39B 110.3
O1 C39 H39B 110.3
H39A C39 H39B 108.5

loop_
_geom_bond_atom_site_label_1
_geom_bond_atom_site_label_2
_geom_bond_distance
Ru1 C24 1.936(9)
Ru1 N1 2.191(7)
Ru1 Cl1 2.414(3)
Ru1 Cl2 2.416(3)
Ru1 P2 2.450(3)
Ru1 P1 2.453(3)
P1 C15 1.860(9)
P1 C20 1.919(11)
P1 C16 1.931(10)
P2 C6 1.874(10)
P2 C7 1.921(10)
P2 C11 1.922(10)
N1 C1 1.352(12)
N1 C5 1.352(12)
C1 C2 1.394(13)
C1 C15 1.509(14)
C2 C3 1.368(14)
C2 H2 0.9500
C3 C4 1.401(13)
C3 H3 0.9500
C4 C5 1.391(13)
C4 H4 0.9500
C5 C6 1.504(13)
C15 H15A 0.9900
C15 H15B 0.9900
C20 C23 1.534(14)
C20 C22 1.548(13)
C20 C21 1.552(14)
C16 C18 1.538(15)
C16 C17 1.539(14)
C16 C19 1.543(14)
C23 H23A 0.9800
C23 H23B 0.9800
C23 H23C 0.9800
C22 H22A 0.9800
C22 H22B 0.9800
C22 H22C 0.9800
C21 H21A 0.9800
C21 H21B 0.9800
C21 H21C 0.9800
C17 H17A 0.9800
C17 H17B 0.9800
C17 H17C 0.9800
C19 H19A 0.9800
C19 H19B 0.9800
C19 H19C 0.9800
C18 H18A 0.9800
C18 H18B 0.9800
C18 H18C 0.9800
C6 H6A 0.9900
C6 H6B 0.9900
C11 C12 1.526(15)
C11 C14 1.542(13)
C11 C13 1.553(14)
C7 C10 1.541(14)
C7 C8 1.552(14)
C7 C9 1.552(13)
C14 H14A 0.9800
C14 H14B 0.9800
C14 H14C 0.9800
C13 H13A 0.9800
C13 H13B 0.9800
C13 H13C 0.9800
C12 H12A 0.9800
C12 H12B 0.9800
C12 H12C 0.9800
C8 H8A 0.9800
C8 H8B 0.9800
C8 H8C 0.9800
C10 H10A 0.9800
C10 H10B 0.9800
C10 H10C 0.9800
C9 H9A 0.9800
C9 H9B 0.9800
C9 H9C 0.9800
C24 C36 1.494(14)
C24 C25 1.521(13)
C36 C35 1.411(14)
C36 C31 1.417(14)
C35 C34 1.379(15)
C35 H35 0.9500
C34 C33 1.385(14)
C34 H34 0.9500
C33 C32 1.386(14)
C33 H33 0.9500
C32 C31 1.384(15)
C32 H32 0.9500
C31 C30 1.464(14)
C30 C29 1.387(13)
C30 C25 1.413(14)
C29 C28 1.379(15)
C29 H29 0.9500
C28 C27 1.385(16)
C28 H28 0.9500
C27 C26 1.395(14)
C27 H27 0.9500
C26 C25 1.384(14)
C26 H26 0.9500
C38 O1 1.35(2)
C38 C37 1.51(2)
C38 H38A 0.9900
C38 H38B 0.9900
C37 H37A 0.9800
C37 H37B 0.9800
C37 H37C 0.9800
O1 C39 1.490(19)
C40 C39 1.413(19)
C40 H40A 0.9800
C40 H40B 0.9800
C40 H40C 0.9800
C39 H39A 0.9900
C39 H39B 0.9900

loop_
_geom_torsion_atom_site_label_1
_geom_torsion_atom_site_label_2
_geom_torsion_atom_site_label_3
_geom_torsion_atom_site_label_4
_geom_torsion
C24 Ru1 P1 C15 147.1(4)
N1 Ru1 P1 C15 -31.6(4)
Cl1 Ru1 P1 C15 -116.1(4)
Cl2 Ru1 P1 C15 53.2(4)
P2 Ru1 P1 C15 -31.6(4)
C24 Ru1 P1 C20 36.9(5)
N1 Ru1 P1 C20 -141.8(4)
Cl1 Ru1 P1 C20 133.6(4)
Cl2 Ru1 P1 C20 -57.0(4)
P2 Ru1 P1 C20 -141.8(4)
C24 Ru1 P1 C16 -107.2(5)
N1 Ru1 P1 C16 74.1(4)
Cl1 Ru1 P1 C16 -10.4(4)
Cl2 Ru1 P1 C16 159.0(4)
P2 Ru1 P1 C16 74.1(4)
C24 Ru1 P2 C6 149.2(4)
N1 Ru1 P2 C6 -32.1(4)
Cl1 Ru1 P2 C6 52.8(3)
Cl2 Ru1 P2 C6 -116.9(3)
P1 Ru1 P2 C6 -32.1(4)
C24 Ru1 P2 C7 -106.3(5)
N1 Ru1 P2 C7 72.4(4)
Cl1 Ru1 P2 C7 157.4(4)
Cl2 Ru1 P2 C7 -12.3(4)
P1 Ru1 P2 C7 72.4(4)
C24 Ru1 P2 C11 39.4(5)
N1 Ru1 P2 C11 -141.9(4)
Cl1 Ru1 P2 C11 -57.0(4)
Cl2 Ru1 P2 C11 133.3(4)
P1 Ru1 P2 C11 -141.9(4)
Cl1 Ru1 N1 C1 115.3(7)
Cl2 Ru1 N1 C1 -65.6(7)
P2 Ru1 N1 C1 -155.8(7)
P1 Ru1 N1 C1 24.2(6)
Cl1 Ru1 N1 C5 -64.8(7)
Cl2 Ru1 N1 C5 114.4(7)
P2 Ru1 N1 C5 24.2(6)
P1 Ru1 N1 C5 -155.8(7)
C5 N1 C1 C2 -1.1(13)
Ru1 N1 C1 C2 178.8(7)
C5 N1 C1 C15 178.9(8)
Ru1 N1 C1 C15 -1.2(11)
N1 C1 C2 C3 2.0(14)
C15 C1 C2 C3 -178.0(9)
C1 C2 C3 C4 -1.3(14)
C2 C3 C4 C5 -0.1(14)
C1 N1 C5 C4 -0.4(13)
Ru1 N1 C5 C4 179.7(7)
C1 N1 C5 C6 179.5(8)
Ru1 N1 C5 C6 -0.4(11)
C3 C4 C5 N1 1.0(14)
C3 C4 C5 C6 -178.9(9)
N1 C1 C15 P1 -32.4(11)
C2 C1 C15 P1 147.6(8)
C20 P1 C15 C1 166.7(7)
C16 P1 C15 C1 -81.3(7)
Ru1 P1 C15 C1 43.0(7)
C15 P1 C20 C23 -85.3(7)
C16 P1 C20 C23 168.0(6)
Ru1 P1 C20 C23 19.4(8)
C15 P1 C20 C22 156.5(7)
C16 P1 C20 C22 49.8(8)
Ru1 P1 C20 C22 -98.9(7)
C15 P1 C20 C21 32.4(8)
C16 P1 C20 C21 -74.3(8)
Ru1 P1 C20 C21 137.1(6)
C15 P1 C16 C18 -68.2(8)
C20 P1 C16 C18 41.3(8)
Ru1 P1 C16 C18 -170.6(6)
C15 P1 C16 C17 49.4(8)
C20 P1 C16 C17 158.9(7)
Ru1 P1 C16 C17 -53.1(8)
C15 P1 C16 C19 169.5(7)
C20 P1 C16 C19 -81.0(8)
Ru1 P1 C16 C19 67.0(8)
N1 C5 C6 P2 -33.1(10)
C4 C5 C6 P2 146.8(8)
C7 P2 C6 C5 -82.1(7)
C11 P2 C6 C5 166.5(6)
Ru1 P2 C6 C5 43.4(6)
C6 P2 C11 C12 30.2(8)
C7 P2 C11 C12 -75.0(8)
Ru1 P2 C11 C12 134.4(6)
C6 P2 C11 C14 -89.8(7)
C7 P2 C11 C14 165.1(6)
Ru1 P2 C11 C14 14.5(8)
C6 P2 C11 C13 153.7(7)
C7 P2 C11 C13 48.6(8)
Ru1 P2 C11 C13 -102.0(6)
C6 P2 C7 C10 -66.3(7)
C11 P2 C7 C10 42.5(8)
Ru1 P2 C7 C10 -168.2(5)
C6 P2 C7 C8 170.8(7)
C11 P2 C7 C8 -80.5(8)
Ru1 P2 C7 C8 68.8(7)
C6 P2 C7 C9 51.6(7)
C11 P2 C7 C9 160.4(7)
Ru1 P2 C7 C9 -50.3(8)
Cl1 Ru1 C24 C36 153.8(9)
Cl2 Ru1 C24 C36 -25.6(9)
P2 Ru1 C24 C36 64.5(9)
P1 Ru1 C24 C36 -115.0(9)
Cl1 Ru1 C24 C25 -40.4(9)
Cl2 Ru1 C24 C25 140.2(9)
P2 Ru1 C24 C25 -129.8(8)
P1 Ru1 C24 C25 50.7(9)
C25 C24 C36 C35 172.5(10)
Ru1 C24 C36 C35 -18.7(16)
C25 C24 C36 C31 -11.0(11)
Ru1 C24 C36 C31 157.8(7)
C31 C36 C35 C34 -4.2(15)
C24 C36 C35 C34 172.1(10)
C36 C35 C34 C33 0.6(16)
C35 C34 C33 C32 2.0(16)
C34 C33 C32 C31 -0.6(16)
C33 C32 C31 C36 -3.3(16)
C33 C32 C31 C30 177.0(10)
C35 C36 C31 C32 5.6(15)
C24 C36 C31 C32 -171.4(9)
C35 C36 C31 C30 -174.6(9)
C24 C36 C31 C30 8.4(11)
C32 C31 C30 C29 -5.8(19)
C36 C31 C30 C29 174.5(11)
C32 C31 C30 C25 177.9(11)
C36 C31 C30 C25 -1.8(11)
C25 C30 C29 C28 1.6(16)
C31 C30 C29 C28 -174.3(10)
C30 C29 C28 C27 1.5(17)
C29 C28 C27 C26 -4.2(17)
C28 C27 C26 C25 3.7(16)
C27 C26 C25 C30 -0.6(15)
C27 C26 C25 C24 179.4(10)
C29 C30 C25 C26 -2.0(15)
C31 C30 C25 C26 174.7(9)
C29 C30 C25 C24 177.9(9)
C31 C30 C25 C24 -5.3(11)
C36 C24 C25 C26 -170.3(10)
Ru1 C24 C25 C26 21.1(16)
C36 C24 C25 C30 9.7(11)
Ru1 C24 C25 C30 -158.8(7)
C37 C38 O1 C39 168.5(16)
C38 O1 C39 C40 166.8(17)
